data_4081025
loop_
_publ_author_name
'Li, Jie'
'Shi, Jingchao'
'Han, Hongfei'
'Guo, Zhiqiang'
'Tong, Hongbo'
'Wei, Xuehong'
'Liu, Diansheng'
'Lappert, Michael F.'

_publ_section_title
;
 Synthesis, Structures, and Reactivities of Guanidinatozinc Complexes and
 Their Catalytic Behavior in the Tishchenko Reaction
;
_journal_issue 13
_journal_name_full Organometallics
_journal_page_first 3721
_journal_paper_doi 10.1021/om400345f
_journal_volume 32
_journal_year 2013
_chemical_formula_sum 'C58 H82 N6 Zn2'
_chemical_formula_weight 994.04
_chemical_name_systematic
; 
 ? 
;
_space_group_IT_number 56
_symmetry_cell_setting orthorhombic
_symmetry_space_group_name_Hall '-P 2ab 2ac'
_symmetry_space_group_name_H-M 'P c c n'
_atom_sites_solution_hydrogens geom
_atom_sites_solution_primary direct
_atom_sites_solution_secondary difmap
_audit_creation_method SHELXL-97
_cell_angle_alpha 90.00
_cell_angle_beta 90.00
_cell_angle_gamma 90.00
_cell_formula_units_Z 4
_cell_length_a 13.026(8)
_cell_length_b 20.302(8)
_cell_length_c 22.688(11)
_cell_measurement_temperature 223(2)
_cell_volume 6000(5)
_computing_structure_refinement 'SHELXL-97 (Sheldrick, 1997)'
_computing_structure_solution 'SHELXS-97 (Sheldrick, 1990)'
_diffrn_ambient_temperature 223(2)
_diffrn_measured_fraction_theta_full 0.978
_diffrn_measured_fraction_theta_max 0.978
_diffrn_radiation_monochromator graphite
_diffrn_radiation_source 'fine-focus sealed tube'
_diffrn_radiation_type MoK\a
_diffrn_radiation_wavelength 0.71073
_diffrn_reflns_av_R_equivalents 0.0476
_diffrn_reflns_av_sigmaI/netI 0.0402
_diffrn_reflns_limit_h_max 14
_diffrn_reflns_limit_h_min -15
_diffrn_reflns_limit_k_max 16
_diffrn_reflns_limit_k_min -23
_diffrn_reflns_limit_l_max 26
_diffrn_reflns_limit_l_min -25
_diffrn_reflns_number 22765
_diffrn_reflns_theta_full 25.00
_diffrn_reflns_theta_max 25.00
_diffrn_reflns_theta_min 1.86
_exptl_absorpt_coefficient_mu 0.837
_exptl_absorpt_correction_T_max 0.8505
_exptl_absorpt_correction_T_min 0.7873
_exptl_absorpt_correction_type multi-scan
_exptl_absorpt_process_details sadabs
_exptl_crystal_density_diffrn 1.100
_exptl_crystal_density_method 'not measured'
_exptl_crystal_F_000 2128
_exptl_crystal_size_max 0.30
_exptl_crystal_size_mid 0.20
_exptl_crystal_size_min 0.20
_platon_squeeze_details
;
;
_refine_diff_density_max 0.335
_refine_diff_density_min -0.322
_refine_diff_density_rms 0.075
_refine_ls_extinction_method none
_refine_ls_goodness_of_fit_ref 0.919
_refine_ls_hydrogen_treatment constr
_refine_ls_matrix_type full
_refine_ls_number_parameters 299
_refine_ls_number_reflns 5172
_refine_ls_number_restraints 162
_refine_ls_restrained_S_all 0.942
_refine_ls_R_factor_all 0.0605
_refine_ls_R_factor_gt 0.0452
_refine_ls_shift/su_max 0.001
_refine_ls_shift/su_mean 0.000
_refine_ls_structure_factor_coef Fsqd
_refine_ls_weighting_details 'calc w=1/[\s^2^(Fo^2^)+(0.0885P)^2^+2.9487P] where P=(Fo^2^+2Fc^2^)/3'
_refine_ls_weighting_scheme calc
_refine_ls_wR_factor_gt 0.1237
_refine_ls_wR_factor_ref 0.1342
_reflns_number_gt 3949
_reflns_number_total 5172
_reflns_threshold_expression >2sigma(I)
_cod_data_source_file om400345f_si_002.cif
_cod_data_source_block 7
_cod_depositor_comments
;
The following automatic conversions were performed:

'_symmetry_cell_setting' value 'Orthorhombic' changed to
'orthorhombic' according to
/home/saulius/struct/CIF-dictionaries/cif_core.dic dictionary named
'cif_core.dic' version 2.4.2 from 2011-04-26.

Automatic conversion script
Id: cif_fix_values 1891 2012-01-12 08:04:46Z andrius 
;
_cod_original_sg_symbol_H-M Pccn
_cod_database_code 4081025

loop_
_symmetry_equiv_pos_as_xyz
'x, y, z'
'-x+1/2, -y+1/2, z'
'-x, y+1/2, -z+1/2'
'x+1/2, -y, -z+1/2'
'-x, -y, -z'
'x-1/2, y-1/2, -z'
'x, -y-1/2, z-1/2'
'-x-1/2, y, z-1/2'

loop_
_atom_site_label
_atom_site_type_symbol
_atom_site_fract_x
_atom_site_fract_y
_atom_site_fract_z
_atom_site_U_iso_or_equiv
_atom_site_adp_type
_atom_site_occupancy
_atom_site_symmetry_multiplicity
_atom_site_calc_flag
_atom_site_refinement_flags
Zn Zn 0.31411(2) 0.307086(16) 0.356299(13) 0.03305(15) Uani 1 1 d .
N1 N 0.38317(17) 0.26241(11) 0.28934(9) 0.0307(5) Uani 1 1 d .
N2 N 0.33003(17) 0.16798(12) 0.33654(10) 0.0319(5) Uani 1 1 d .
N3 N 0.46879(17) 0.16241(11) 0.26788(10) 0.0326(5) Uani 1 1 d .
C1 C 0.3940(2) 0.19846(13) 0.29797(11) 0.0300(6) Uani 1 1 d .
C2 C 0.4218(2) 0.29820(13) 0.23787(12) 0.0341(6) Uani 1 1 d U
H2 H 0.4596 0.2672 0.2121 0.041 Uiso 1 1 calc R
C3 C 0.3312(2) 0.32729(19) 0.20352(16) 0.0533(9) Uani 1 1 d U
H3A H 0.2869 0.2913 0.1900 0.064 Uiso 1 1 calc R
H3B H 0.2908 0.3553 0.2300 0.064 Uiso 1 1 calc R
C4 C 0.3650(3) 0.3681(2) 0.15017(17) 0.0653(10) Uani 1 1 d U
H4A H 0.4003 0.3396 0.1217 0.078 Uiso 1 1 calc R
H4B H 0.3046 0.3870 0.1308 0.078 Uiso 1 1 calc R
C5 C 0.4368(3) 0.4231(2) 0.16977(19) 0.0676(11) Uani 1 1 d U
H5A H 0.3995 0.4539 0.1952 0.081 Uiso 1 1 calc R
H5B H 0.4613 0.4474 0.1352 0.081 Uiso 1 1 calc R
C6 C 0.5267(3) 0.39506(19) 0.20267(18) 0.0627(10) Uani 1 1 d U
H6A H 0.5671 0.3674 0.1759 0.075 Uiso 1 1 calc R
H6B H 0.5708 0.4312 0.2161 0.075 Uiso 1 1 calc R
C7 C 0.4934(2) 0.35388(15) 0.25610(15) 0.0466(8) Uani 1 1 d U
H7A H 0.4584 0.3823 0.2846 0.056 Uiso 1 1 calc R
H7B H 0.5543 0.3354 0.2753 0.056 Uiso 1 1 calc R
C8 C 0.3687(2) 0.11227(16) 0.37242(13) 0.0415(7) Uani 1 1 d U
H8 H 0.4358 0.0981 0.3563 0.050 Uiso 1 1 calc R
C9 C 0.2947(3) 0.05433(17) 0.36957(17) 0.0556(9) Uani 1 1 d U
H9A H 0.2934 0.0373 0.3292 0.067 Uiso 1 1 calc R
H9B H 0.2255 0.0699 0.3791 0.067 Uiso 1 1 calc R
C10 C 0.3230(3) -0.0019(2) 0.4117(2) 0.0849(14) Uani 1 1 d U
H10A H 0.2688 -0.0354 0.4108 0.102 Uiso 1 1 calc R
H10B H 0.3869 -0.0226 0.3984 0.102 Uiso 1 1 calc R
C11 C 0.3365(4) 0.0226(3) 0.4740(2) 0.1001(17) Uani 1 1 d U
H11A H 0.3592 -0.0138 0.4991 0.120 Uiso 1 1 calc R
H11B H 0.2705 0.0385 0.4890 0.120 Uiso 1 1 calc R
C12 C 0.4153(4) 0.0782(3) 0.47656(18) 0.0898(15) Uani 1 1 d U
H12A H 0.4826 0.0614 0.4645 0.108 Uiso 1 1 calc R
H12B H 0.4210 0.0942 0.5172 0.108 Uiso 1 1 calc R
C13 C 0.3845(3) 0.1356(2) 0.43610(14) 0.0578(9) Uani 1 1 d U
H13A H 0.3209 0.1555 0.4507 0.069 Uiso 1 1 calc R
H13B H 0.4383 0.1694 0.4370 0.069 Uiso 1 1 calc R
C14 C 0.3930(3) 0.32441(17) 0.42978(14) 0.0485(8) Uani 1 1 d U
H14A H 0.3730 0.3677 0.4451 0.058 Uiso 1 1 calc R
H14B H 0.3736 0.2914 0.4593 0.058 Uiso 1 1 calc R
C15 C 0.5072(3) 0.3231(2) 0.42281(18) 0.0760(13) Uani 1 1 d U
H15A H 0.5278 0.2817 0.4051 0.114 Uiso 1 1 calc R
H15B H 0.5394 0.3276 0.4612 0.114 Uiso 1 1 calc R
H15C H 0.5285 0.3593 0.3977 0.114 Uiso 1 1 calc R
C16 C 0.5763(2) 0.18387(14) 0.26521(14) 0.0387(7) Uani 1 1 d U
H16A H 0.5811 0.2293 0.2795 0.046 Uiso 1 1 calc R
H16B H 0.5993 0.1832 0.2241 0.046 Uiso 1 1 calc R
C17 C 0.6459(2) 0.14097(15) 0.30133(14) 0.0422(7) Uani 1 1 d U
C18 C 0.7059(3) 0.09298(17) 0.27625(18) 0.0555(9) Uani 1 1 d U
H18 H 0.7052 0.0877 0.2351 0.067 Uiso 1 1 calc R
C19 C 0.7673(3) 0.05221(19) 0.3102(2) 0.0685(11) Uani 1 1 d U
H19 H 0.8076 0.0197 0.2918 0.082 Uiso 1 1 calc R
C20 C 0.7699(3) 0.0588(2) 0.3695(2) 0.0757(12) Uani 1 1 d U
H20 H 0.8117 0.0310 0.3922 0.091 Uiso 1 1 calc R
C21 C 0.7121(3) 0.1057(3) 0.3960(2) 0.0800(12) Uani 1 1 d U
H21 H 0.7136 0.1104 0.4372 0.096 Uiso 1 1 calc R
C22 C 0.6504(3) 0.1470(2) 0.36185(17) 0.0657(10) Uani 1 1 d U
H22 H 0.6109 0.1796 0.3805 0.079 Uiso 1 1 calc R
C23 C 0.4473(2) 0.09641(14) 0.24610(12) 0.0364(7) Uani 1 1 d U
H23A H 0.3752 0.0858 0.2541 0.044 Uiso 1 1 calc R
H23B H 0.4897 0.0648 0.2678 0.044 Uiso 1 1 calc R
C24 C 0.4674(2) 0.08851(13) 0.18104(12) 0.0345(6) Uani 1 1 d U
C25 C 0.5195(2) 0.03482(16) 0.15948(14) 0.0447(7) Uani 1 1 d U
H25 H 0.5461 0.0035 0.1859 0.054 Uiso 1 1 calc R
C26 C 0.5338(3) 0.02589(18) 0.09886(15) 0.0530(8) Uani 1 1 d U
H26 H 0.5698 -0.0110 0.0848 0.064 Uiso 1 1 calc R
C27 C 0.4951(3) 0.07105(19) 0.06015(15) 0.0592(9) Uani 1 1 d U
H27 H 0.5042 0.0651 0.0194 0.071 Uiso 1 1 calc R
C28 C 0.4429(3) 0.12496(18) 0.08074(15) 0.0618(10) Uani 1 1 d U
H28 H 0.4166 0.1562 0.0542 0.074 Uiso 1 1 calc R
C29 C 0.4292(3) 0.13333(17) 0.14094(14) 0.0504(8) Uani 1 1 d U
H29 H 0.3929 0.1703 0.1547 0.060 Uiso 1 1 calc R

loop_
_atom_site_aniso_label
_atom_site_aniso_U_11
_atom_site_aniso_U_22
_atom_site_aniso_U_33
_atom_site_aniso_U_23
_atom_site_aniso_U_13
_atom_site_aniso_U_12
Zn 0.0330(2) 0.0367(2) 0.0294(2) -0.00653(13) -0.00203(13) 0.00269(14)
N1 0.0334(13) 0.0305(13) 0.0283(11) -0.0010(9) 0.0035(10) 0.0019(9)
N2 0.0318(12) 0.0336(12) 0.0301(12) 0.0038(10) 0.0033(10) 0.0056(10)
N3 0.0340(13) 0.0267(12) 0.0372(13) -0.0029(10) 0.0056(10) 0.0011(10)
C1 0.0312(14) 0.0338(15) 0.0251(13) -0.0006(11) -0.0011(11) 0.0011(12)
C2 0.0383(16) 0.0309(15) 0.0332(14) 0.0010(11) 0.0039(12) 0.0003(12)
C3 0.0458(19) 0.059(2) 0.055(2) 0.0240(17) -0.0047(15) -0.0061(16)
C4 0.063(2) 0.074(3) 0.059(2) 0.0320(19) -0.0034(18) -0.007(2)
C5 0.064(2) 0.058(2) 0.080(3) 0.035(2) 0.009(2) -0.0067(19)
C6 0.053(2) 0.054(2) 0.081(3) 0.0213(19) 0.0032(18) -0.0145(17)
C7 0.0465(18) 0.0358(16) 0.0576(19) 0.0060(14) -0.0021(15) -0.0065(14)
C8 0.0412(17) 0.0477(18) 0.0357(15) 0.0162(13) 0.0077(13) 0.0158(14)
C9 0.062(2) 0.0414(18) 0.063(2) 0.0156(16) 0.0249(17) 0.0126(16)
C10 0.083(3) 0.059(2) 0.113(3) 0.044(2) 0.044(3) 0.030(2)
C11 0.092(3) 0.115(4) 0.092(3) 0.075(3) 0.035(3) 0.051(3)
C12 0.081(3) 0.133(4) 0.055(2) 0.039(2) 0.003(2) 0.054(3)
C13 0.057(2) 0.080(2) 0.0370(17) 0.0131(17) -0.0006(15) 0.0240(18)
C14 0.0505(19) 0.054(2) 0.0411(17) -0.0126(15) -0.0133(15) 0.0096(15)
C15 0.052(2) 0.110(3) 0.066(3) -0.035(2) -0.0227(19) 0.012(2)
C16 0.0321(15) 0.0384(17) 0.0457(17) 0.0035(13) 0.0062(13) 0.0018(12)
C17 0.0312(15) 0.0462(17) 0.0491(18) 0.0014(14) 0.0061(13) 0.0009(13)
C18 0.0452(19) 0.052(2) 0.069(2) -0.0032(17) 0.0015(16) 0.0080(16)
C19 0.048(2) 0.057(2) 0.100(3) 0.004(2) -0.005(2) 0.0118(18)
C20 0.048(2) 0.073(3) 0.106(3) 0.027(2) -0.012(2) 0.002(2)
C21 0.067(3) 0.107(3) 0.067(3) 0.017(2) -0.009(2) 0.009(2)
C22 0.054(2) 0.082(3) 0.061(2) -0.006(2) -0.0043(17) 0.017(2)
C23 0.0416(16) 0.0312(15) 0.0364(15) 0.0016(12) 0.0051(13) 0.0007(13)
C24 0.0357(15) 0.0330(15) 0.0349(15) -0.0018(12) 0.0016(12) 0.0005(12)
C25 0.0528(19) 0.0374(17) 0.0440(17) -0.0035(13) -0.0033(14) 0.0075(14)
C26 0.057(2) 0.055(2) 0.0466(18) -0.0141(16) 0.0066(16) 0.0110(17)
C27 0.076(2) 0.067(2) 0.0343(17) -0.0093(16) 0.0031(16) -0.0001(19)
C28 0.090(3) 0.057(2) 0.0387(18) 0.0047(16) -0.0102(18) 0.010(2)
C29 0.063(2) 0.0453(18) 0.0424(17) -0.0031(14) -0.0027(15) 0.0139(16)

loop_
_atom_type_symbol
_atom_type_description
_atom_type_scat_dispersion_real
_atom_type_scat_dispersion_imag
_atom_type_scat_source
C C 0.0033 0.0016 'International Tables Vol C Tables 4.2.6.8 and 6.1.1.4'
H H 0.0000 0.0000 'International Tables Vol C Tables 4.2.6.8 and 6.1.1.4'
N N 0.0061 0.0033 'International Tables Vol C Tables 4.2.6.8 and 6.1.1.4'
Zn Zn 0.2839 1.4301 'International Tables Vol C Tables 4.2.6.8 and 6.1.1.4'

loop_
_geom_angle_atom_site_label_1
_geom_angle_atom_site_label_2
_geom_angle_atom_site_label_3
_geom_angle
_geom_angle_site_symmetry_1
_geom_angle_site_symmetry_3
N2 Zn N1 111.74(10) 2 .
N2 Zn C14 129.01(12) 2 .
N1 Zn C14 119.20(12) . .
N2 Zn Zn 69.86(8) 2 2
N1 Zn Zn 83.93(7) . 2
C14 Zn Zn 116.45(11) . 2
C1 N1 C2 124.7(2) . .
C1 N1 Zn 112.58(17) . .
C2 N1 Zn 122.64(17) . .
C1 N2 C8 119.6(2) . .
C1 N2 Zn 127.33(19) . 2
C8 N2 Zn 112.98(17) . 2
C1 N3 C23 120.9(2) . .
C1 N3 C16 122.0(2) . .
C23 N3 C16 116.3(2) . .
N1 C1 N2 118.6(2) . .
N1 C1 N3 121.1(2) . .
N2 C1 N3 120.3(2) . .
N1 C2 C7 111.2(2) . .
N1 C2 C3 109.4(2) . .
C7 C2 C3 108.9(3) . .
N1 C2 H2 109.1 . .
C7 C2 H2 109.1 . .
C3 C2 H2 109.1 . .
C4 C3 C2 112.9(3) . .
C4 C3 H3A 109.0 . .
C2 C3 H3A 109.0 . .
C4 C3 H3B 109.0 . .
C2 C3 H3B 109.0 . .
H3A C3 H3B 107.8 . .
C5 C4 C3 110.0(3) . .
C5 C4 H4A 109.7 . .
C3 C4 H4A 109.7 . .
C5 C4 H4B 109.7 . .
C3 C4 H4B 109.7 . .
H4A C4 H4B 108.2 . .
C4 C5 C6 110.3(3) . .
C4 C5 H5A 109.6 . .
C6 C5 H5A 109.6 . .
C4 C5 H5B 109.6 . .
C6 C5 H5B 109.6 . .
H5A C5 H5B 108.1 . .
C7 C6 C5 112.3(3) . .
C7 C6 H6A 109.2 . .
C5 C6 H6A 109.2 . .
C7 C6 H6B 109.2 . .
C5 C6 H6B 109.2 . .
H6A C6 H6B 107.9 . .
C6 C7 C2 111.3(3) . .
C6 C7 H7A 109.4 . .
C2 C7 H7A 109.4 . .
C6 C7 H7B 109.4 . .
C2 C7 H7B 109.4 . .
H7A C7 H7B 108.0 . .
N2 C8 C9 110.5(3) . .
N2 C8 C13 109.1(3) . .
C9 C8 C13 111.3(3) . .
N2 C8 H8 108.6 . .
C9 C8 H8 108.6 . .
C13 C8 H8 108.6 . .
C8 C9 C10 113.4(3) . .
C8 C9 H9A 108.9 . .
C10 C9 H9A 108.9 . .
C8 C9 H9B 108.9 . .
C10 C9 H9B 108.9 . .
H9A C9 H9B 107.7 . .
C11 C10 C9 111.5(4) . .
C11 C10 H10A 109.3 . .
C9 C10 H10A 109.3 . .
C11 C10 H10B 109.3 . .
C9 C10 H10B 109.3 . .
H10A C10 H10B 108.0 . .
C10 C11 C12 111.0(4) . .
C10 C11 H11A 109.4 . .
C12 C11 H11A 109.4 . .
C10 C11 H11B 109.4 . .
C12 C11 H11B 109.4 . .
H11A C11 H11B 108.0 . .
C11 C12 C13 111.3(4) . .
C11 C12 H12A 109.4 . .
C13 C12 H12A 109.4 . .
C11 C12 H12B 109.4 . .
C13 C12 H12B 109.4 . .
H12A C12 H12B 108.0 . .
C8 C13 C12 111.3(3) . .
C8 C13 H13A 109.4 . .
C12 C13 H13A 109.4 . .
C8 C13 H13B 109.4 . .
C12 C13 H13B 109.4 . .
H13A C13 H13B 108.0 . .
C15 C14 Zn 115.0(2) . .
C15 C14 H14A 108.5 . .
Zn C14 H14A 108.5 . .
C15 C14 H14B 108.5 . .
Zn C14 H14B 108.5 . .
H14A C14 H14B 107.5 . .
C14 C15 H15A 109.5 . .
C14 C15 H15B 109.5 . .
H15A C15 H15B 109.5 . .
C14 C15 H15C 109.5 . .
H15A C15 H15C 109.5 . .
H15B C15 H15C 109.5 . .
N3 C16 C17 112.4(2) . .
N3 C16 H16A 109.1 . .
C17 C16 H16A 109.1 . .
N3 C16 H16B 109.1 . .
C17 C16 H16B 109.1 . .
H16A C16 H16B 107.8 . .
C22 C17 C18 116.8(3) . .
C22 C17 C16 121.2(3) . .
C18 C17 C16 122.0(3) . .
C17 C18 C19 121.5(4) . .
C17 C18 H18 119.2 . .
C19 C18 H18 119.2 . .
C20 C19 C18 120.5(4) . .
C20 C19 H19 119.8 . .
C18 C19 H19 119.8 . .
C21 C20 C19 119.9(4) . .
C21 C20 H20 120.0 . .
C19 C20 H20 120.0 . .
C20 C21 C22 119.6(4) . .
C20 C21 H21 120.2 . .
C22 C21 H21 120.2 . .
C17 C22 C21 121.6(4) . .
C17 C22 H22 119.2 . .
C21 C22 H22 119.2 . .
N3 C23 C24 113.4(2) . .
N3 C23 H23A 108.9 . .
C24 C23 H23A 108.9 . .
N3 C23 H23B 108.9 . .
C24 C23 H23B 108.9 . .
H23A C23 H23B 107.7 . .
C25 C24 C29 117.8(3) . .
C25 C24 C23 121.3(3) . .
C29 C24 C23 120.8(3) . .
C24 C25 C26 121.2(3) . .
C24 C25 H25 119.4 . .
C26 C25 H25 119.4 . .
C27 C26 C25 119.7(3) . .
C27 C26 H26 120.1 . .
C25 C26 H26 120.1 . .
C26 C27 C28 120.0(3) . .
C26 C27 H27 120.0 . .
C28 C27 H27 120.0 . .
C29 C28 C27 119.8(3) . .
C29 C28 H28 120.1 . .
C27 C28 H28 120.1 . .
C28 C29 C24 121.4(3) . .
C28 C29 H29 119.3 . .
C24 C29 H29 119.3 . .

loop_
_geom_bond_atom_site_label_1
_geom_bond_atom_site_label_2
_geom_bond_distance
_geom_bond_site_symmetry_2
Zn N2 1.996(2) 2
Zn N1 1.985(2) .
Zn C14 1.990(3) .
Zn Zn 2.8570(12) 2
N1 C1 1.320(3) .
N1 C2 1.464(3) .
N2 C1 1.357(4) .
N2 C8 1.482(4) .
N2 Zn 1.996(2) 2
N3 C1 1.397(3) .
N3 C23 1.455(4) .
N3 C16 1.468(4) .
C2 C7 1.523(4) .
C2 C3 1.532(4) .
C2 H2 0.9900 .
C3 C4 1.531(4) .
C3 H3A 0.9800 .
C3 H3B 0.9800 .
C4 C5 1.523(6) .
C4 H4A 0.9800 .
C4 H4B 0.9800 .
C5 C6 1.501(5) .
C5 H5A 0.9800 .
C5 H5B 0.9800 .
C6 C7 1.535(5) .
C6 H6A 0.9800 .
C6 H6B 0.9800 .
C7 H7A 0.9800 .
C7 H7B 0.9800 .
C8 C9 1.522(5) .
C8 C13 1.534(5) .
C8 H8 0.9900 .
C9 C10 1.534(5) .
C9 H9A 0.9800 .
C9 H9B 0.9800 .
C10 C11 1.508(7) .
C10 H10A 0.9800 .
C10 H10B 0.9800 .
C11 C12 1.527(7) .
C11 H11A 0.9800 .
C11 H11B 0.9800 .
C12 C13 1.536(5) .
C12 H12A 0.9800 .
C12 H12B 0.9800 .
C13 H13A 0.9800 .
C13 H13B 0.9800 .
C14 C15 1.496(5) .
C14 H14A 0.9800 .
C14 H14B 0.9800 .
C15 H15A 0.9700 .
C15 H15B 0.9700 .
C15 H15C 0.9700 .
C16 C17 1.501(4) .
C16 H16A 0.9800 .
C16 H16B 0.9800 .
C17 C22 1.380(5) .
C17 C18 1.372(5) .
C18 C19 1.385(5) .
C18 H18 0.9400 .
C19 C20 1.353(6) .
C19 H19 0.9400 .
C20 C21 1.353(7) .
C20 H20 0.9400 .
C21 C22 1.397(6) .
C21 H21 0.9400 .
C22 H22 0.9400 .
C23 C24 1.508(4) .
C23 H23A 0.9800 .
C23 H23B 0.9800 .
C24 C25 1.374(4) .
C24 C29 1.380(4) .
C25 C26 1.400(4) .
C25 H25 0.9400 .
C26 C27 1.366(5) .
C26 H26 0.9400 .
C27 C28 1.370(5) .
C27 H27 0.9400 .
C28 C29 1.388(5) .
C28 H28 0.9400 .
C29 H29 0.9400 .

loop_
_geom_torsion_atom_site_label_1
_geom_torsion_atom_site_label_2
_geom_torsion_atom_site_label_3
_geom_torsion_atom_site_label_4
_geom_torsion
_geom_torsion_site_symmetry_1
N2 Zn N1 C1 -106.29(19) 2
C14 Zn N1 C1 76.2(2) .
Zn Zn N1 C1 -40.82(18) 2
N2 Zn N1 C2 76.6(2) 2
C14 Zn N1 C2 -101.0(2) .
Zn Zn N1 C2 142.0(2) 2
C2 N1 C1 N2 -160.1(2) .
Zn N1 C1 N2 22.9(3) .
C2 N1 C1 N3 19.4(4) .
Zn N1 C1 N3 -157.66(19) .
C8 N2 C1 N1 -145.8(3) .
Zn N2 C1 N1 29.7(4) 2
C8 N2 C1 N3 34.7(4) .
Zn N2 C1 N3 -149.8(2) 2
C23 N3 C1 N1 -140.7(3) .
C16 N3 C1 N1 49.6(4) .
C23 N3 C1 N2 38.7(4) .
C16 N3 C1 N2 -131.0(3) .
C1 N1 C2 C7 -123.1(3) .
Zn N1 C2 C7 53.7(3) .
C1 N1 C2 C3 116.6(3) .
Zn N1 C2 C3 -66.6(3) .
N1 C2 C3 C4 177.6(3) .
C7 C2 C3 C4 55.9(4) .
C2 C3 C4 C5 -57.0(4) .
C3 C4 C5 C6 56.0(5) .
C4 C5 C6 C7 -57.0(5) .
C5 C6 C7 C2 57.0(4) .
N1 C2 C7 C6 -175.2(3) .
C3 C2 C7 C6 -54.5(4) .
C1 N2 C8 C9 -131.6(3) .
Zn N2 C8 C9 52.3(3) 2
C1 N2 C8 C13 105.7(3) .
Zn N2 C8 C13 -70.4(3) 2
N2 C8 C9 C10 -172.8(3) .
C13 C8 C9 C10 -51.4(4) .
C8 C9 C10 C11 53.0(4) .
C9 C10 C11 C12 -55.1(5) .
C10 C11 C12 C13 57.3(5) .
N2 C8 C13 C12 174.8(3) .
C9 C8 C13 C12 52.6(4) .
C11 C12 C13 C8 -55.9(4) .
N2 Zn C14 C15 -157.4(3) 2
N1 Zn C14 C15 19.7(3) .
Zn Zn C14 C15 117.9(3) 2
C1 N3 C16 C17 109.1(3) .
C23 N3 C16 C17 -61.0(3) .
N3 C16 C17 C22 -77.4(4) .
N3 C16 C17 C18 100.8(3) .
C22 C17 C18 C19 0.4(5) .
C16 C17 C18 C19 -177.8(3) .
C17 C18 C19 C20 -0.1(6) .
C18 C19 C20 C21 -0.1(7) .
C19 C20 C21 C22 -0.1(7) .
C18 C17 C22 C21 -0.7(6) .
C16 C17 C22 C21 177.6(4) .
C20 C21 C22 C17 0.5(7) .
C1 N3 C23 C24 125.0(3) .
C16 N3 C23 C24 -64.8(3) .
N3 C23 C24 C25 134.5(3) .
N3 C23 C24 C29 -49.0(4) .
C29 C24 C25 C26 0.3(5) .
C23 C24 C25 C26 176.8(3) .
C24 C25 C26 C27 -0.2(5) .
C25 C26 C27 C28 0.3(6) .
C26 C27 C28 C29 -0.3(6) .
C27 C28 C29 C24 0.4(6) .
C25 C24 C29 C28 -0.3(5) .
C23 C24 C29 C28 -176.9(3) .

loop_
_platon_squeeze_void_nr
_platon_squeeze_void_average_x
_platon_squeeze_void_average_y
_platon_squeeze_void_average_z
_platon_squeeze_void_volume
_platon_squeeze_void_count_electrons
_platon_squeeze_void_content
1 -0.250 0.250 0.071 215 34 ' '
2 -0.250 0.250 0.571 215 34 ' '
3 0.250 0.750 0.429 215 34 ' '
4 0.250 0.750 0.929 215 34 ' '
5 0.250 0.250 0.059 30 3 ' '
6 0.250 0.250 0.559 30 3 ' '
7 0.750 0.750 0.941 30 3 ' '
8 0.750 0.750 0.441 30 3 ' '
